data_2209885
loop_
_publ_author_name
'Tao Li'
'Shao-Wu Du'

_publ_section_title
<i>catena</i>-Poly[[dichlorocadmium(II)]bis[\m-1,3-bis(imidazol-1-ylmethyl)benzene-\k^2^<i>N</i>^3^:\k^2^<i>N</i>^3'^]]
_journal_coeditor_code HK2078
_journal_issue 8
_journal_name_full 'Acta Crystallographica Section E'
_journal_page_first m1933
_journal_page_last m1935
_journal_paper_doi 10.1107/S1600536806027838
_journal_volume 62
_journal_year 2006
_chemical_formula_iupac '[Cd Cl2 (C14 H14 N4)2]'
_chemical_formula_moiety 'C28 H28 Cd Cl2 N8'
_chemical_formula_sum 'C28 H28 Cd Cl2 N8'
_chemical_formula_weight 659.88
_chemical_name_systematic
;
catena-Poly[[dichlorocadmium(II)]bis[\m-1,3-bis(imidazol-1-
ylmethyl)benzene]-\k^2^N^3^:\k^2^N^3'^]
;
_space_group_IT_number 2
_symmetry_cell_setting triclinic
_symmetry_space_group_name_Hall '-P 1'
_symmetry_space_group_name_H-M 'P -1'
_atom_sites_solution_hydrogens geom
_atom_sites_solution_primary direct
_atom_sites_solution_secondary difmap
_audit_creation_method SHELXL-97
_cell_angle_alpha 106.727(4)
_cell_angle_beta 91.021(4)
_cell_angle_gamma 107.385(5)
_cell_formula_units_Z 1
_cell_length_a 7.8698(11)
_cell_length_b 8.8455(14)
_cell_length_c 11.0814(12)
_cell_measurement_reflns_used 2134
_cell_measurement_temperature 173(2)
_cell_measurement_theta_max 27.4835
_cell_measurement_theta_min 3.0817
_cell_volume 700.45(17)
_computing_cell_refinement CrystalClear
_computing_data_collection 'CrystalClear (Rigaku, 2000)'
_computing_data_reduction CrystalClear
_computing_molecular_graphics 'SHELXTL (Bruker, 1997)'
_computing_publication_material SHELXTL
_computing_structure_refinement 'SHELXL97 (Sheldrick, 1997)'
_computing_structure_solution 'SHELXS97 (Sheldrick, 1997)'
_diffrn_ambient_temperature 173(2)
_diffrn_detector_area_resol_mean no
_diffrn_measured_fraction_theta_full 0.983
_diffrn_measured_fraction_theta_max 0.983
_diffrn_measurement_device_type 'Mercury70 (2x2 bin mode)'
_diffrn_measurement_method CCD-profile-fitting
_diffrn_radiation_monochromator graphite
_diffrn_radiation_source 'fine-focus sealed tube'
_diffrn_radiation_type MoK\a
_diffrn_radiation_wavelength 0.71073
_diffrn_reflns_av_R_equivalents 0.0131
_diffrn_reflns_av_sigmaI/netI 0.0237
_diffrn_reflns_limit_h_max 10
_diffrn_reflns_limit_h_min -10
_diffrn_reflns_limit_k_max 11
_diffrn_reflns_limit_k_min -9
_diffrn_reflns_limit_l_max 14
_diffrn_reflns_limit_l_min -14
_diffrn_reflns_number 5408
_diffrn_reflns_theta_full 27.48
_diffrn_reflns_theta_max 27.48
_diffrn_reflns_theta_min 3.08
_diffrn_standards_decay_% 0
_diffrn_standards_number 0
_exptl_absorpt_coefficient_mu 1.004
_exptl_absorpt_correction_T_max 0.860
_exptl_absorpt_correction_T_min 0.751
_exptl_absorpt_correction_type multi-scan
_exptl_absorpt_process_details '(CrystalClear; Rigaku, 2000)'
_exptl_crystal_colour colourless
_exptl_crystal_density_diffrn 1.564
_exptl_crystal_density_method 'not measured'
_exptl_crystal_description block
_exptl_crystal_F_000 334
_exptl_crystal_size_max 0.2500
_exptl_crystal_size_mid 0.1500
_exptl_crystal_size_min 0.1500
_refine_diff_density_max 0.292
_refine_diff_density_min -0.388
_refine_ls_extinction_method none
_refine_ls_goodness_of_fit_ref 1.007
_refine_ls_hydrogen_treatment constr
_refine_ls_matrix_type full
_refine_ls_number_parameters 178
_refine_ls_number_reflns 3166
_refine_ls_number_restraints 0
_refine_ls_restrained_S_all 1.007
_refine_ls_R_factor_all 0.0250
_refine_ls_R_factor_gt 0.0236
_refine_ls_shift/su_max 0.000
_refine_ls_shift/su_mean 0.000
_refine_ls_structure_factor_coef Fsqd
_refine_ls_weighting_details 'calc w=1/[\s^2^(Fo^2^)+(0.0112P)^2^+0.4778P] where P=(Fo^2^+2Fc^2^)/3'
_refine_ls_weighting_scheme calc
_refine_ls_wR_factor_gt 0.0471
_refine_ls_wR_factor_ref 0.0479
_reflns_number_gt 3065
_reflns_number_total 3166
_reflns_threshold_expression I>2\s(I)
_cod_data_source_file hk2078.cif
_cod_data_source_block I
_cod_database_code 2209885
_cod_database_fobs_code 2209885

loop_
_symmetry_equiv_pos_as_xyz
'x, y, z'
'-x, -y, -z'

loop_
_atom_site_type_symbol
_atom_site_label
_atom_site_fract_x
_atom_site_fract_y
_atom_site_fract_z
_atom_site_U_iso_or_equiv
_atom_site_adp_type
_atom_site_calc_flag
_atom_site_refinement_flags
_atom_site_occupancy
Cd Cd1 1.0000 0.0000 0.0000 0.02958(6) Uani d S 1
Cl Cl1 0.66093(6) -0.18979(6) -0.06304(5) 0.03966(11) Uani d . 1
N N1 0.9130(2) 0.1504(2) 0.18585(14) 0.0338(3) Uani d . 1
N N2 0.7722(2) 0.2881(2) 0.32333(14) 0.0336(3) Uani d . 1
N N3 0.7658(2) 0.3209(2) 0.85020(14) 0.0342(3) Uani d . 1
N N4 0.9280(2) 0.1765(2) 0.89648(15) 0.0369(4) Uani d . 1
C C1 0.7715(2) 0.2018(2) 0.20193(17) 0.0339(4) Uani d . 1
H H1A 0.6808 0.1804 0.1359 0.041 Uiso calc R 1
C C2 1.0060(3) 0.2051(3) 0.30336(19) 0.0393(4) Uani d . 1
H H2A 1.1151 0.1868 0.3220 0.047 Uiso calc R 1
C C3 0.9212(3) 0.2892(3) 0.38939(18) 0.0407(5) Uani d . 1
H H3A 0.9575 0.3390 0.4778 0.049 Uiso calc R 1
C C4 0.6377(3) 0.3663(3) 0.37486(18) 0.0404(5) Uani d . 1
H H4A 0.5477 0.3505 0.3049 0.049 Uiso calc R 1
H H4B 0.6967 0.4875 0.4142 0.049 Uiso calc R 1
C C5 0.5448(2) 0.2930(2) 0.47230(17) 0.0339(4) Uani d . 1
C C6 0.3974(3) 0.1514(3) 0.4351(2) 0.0459(5) Uani d . 1
H H6A 0.3542 0.1003 0.3477 0.055 Uiso calc R 1
C C7 0.3124(3) 0.0838(3) 0.5239(3) 0.0553(6) Uani d . 1
H H7A 0.2085 -0.0116 0.4976 0.066 Uiso calc R 1
C C8 0.3774(3) 0.1538(3) 0.6512(2) 0.0471(5) Uani d . 1
H H8A 0.3187 0.1056 0.7117 0.057 Uiso calc R 1
C C9 0.5279(3) 0.2939(2) 0.69052(18) 0.0340(4) Uani d . 1
C C10 0.6085(2) 0.3642(2) 0.60029(17) 0.0320(4) Uani d . 1
H H10A 0.7089 0.4627 0.6266 0.038 Uiso calc R 1
C C11 0.6065(3) 0.3678(3) 0.82744(18) 0.0406(5) Uani d . 1
H H11A 0.6399 0.4906 0.8517 0.049 Uiso calc R 1
H H11B 0.5151 0.3288 0.8814 0.049 Uiso calc R 1
C C12 0.7661(3) 0.1888(2) 0.88664(17) 0.0336(4) Uani d . 1
H H12 0.6619 0.1132 0.9033 0.040 Uiso calc R 1
C C13 0.9386(3) 0.3971(3) 0.8350(2) 0.0538(6) Uani d . 1
H H13 0.9816 0.4941 0.8093 0.065 Uiso calc R 1
C C14 1.0369(3) 0.3076(3) 0.8635(2) 0.0505(5) Uani d . 1
H H14 1.1626 0.3320 0.8611 0.061 Uiso calc R 1

loop_
_atom_site_aniso_label
_atom_site_aniso_U_11
_atom_site_aniso_U_22
_atom_site_aniso_U_33
_atom_site_aniso_U_12
_atom_site_aniso_U_13
_atom_site_aniso_U_23
Cd1 0.02895(10) 0.03372(11) 0.03089(10) 0.01709(8) 0.00503(7) 0.00963(8)
Cl1 0.0294(2) 0.0378(3) 0.0517(3) 0.0099(2) 0.0007(2) 0.0146(2)
N1 0.0313(8) 0.0390(9) 0.0330(8) 0.0172(7) 0.0059(6) 0.0074(7)
N2 0.0352(8) 0.0431(9) 0.0289(7) 0.0237(7) 0.0057(6) 0.0088(7)
N3 0.0426(9) 0.0368(9) 0.0314(8) 0.0199(7) 0.0057(7) 0.0152(7)
N4 0.0393(9) 0.0407(9) 0.0381(9) 0.0190(8) 0.0056(7) 0.0164(7)
C1 0.0328(10) 0.0443(11) 0.0277(9) 0.0186(9) 0.0044(7) 0.0091(8)
C2 0.0302(10) 0.0467(12) 0.0418(10) 0.0193(9) -0.0020(8) 0.0079(9)
C3 0.0384(11) 0.0505(12) 0.0317(9) 0.0208(10) -0.0044(8) 0.0041(9)
C4 0.0480(12) 0.0569(13) 0.0329(9) 0.0373(11) 0.0123(9) 0.0166(9)
C5 0.0336(10) 0.0427(11) 0.0349(9) 0.0262(9) 0.0073(8) 0.0114(8)
C6 0.0379(11) 0.0525(13) 0.0468(12) 0.0241(10) -0.0039(9) 0.0049(10)
C7 0.0342(11) 0.0470(13) 0.0784(17) 0.0089(10) -0.0017(11) 0.0145(12)
C8 0.0394(11) 0.0496(13) 0.0654(14) 0.0203(10) 0.0170(11) 0.0301(11)
C9 0.0384(10) 0.0387(10) 0.0393(10) 0.0268(9) 0.0124(8) 0.0177(8)
C10 0.0327(9) 0.0344(10) 0.0345(9) 0.0179(8) 0.0068(8) 0.0114(8)
C11 0.0553(13) 0.0480(12) 0.0364(10) 0.0358(10) 0.0138(9) 0.0191(9)
C12 0.0392(10) 0.0354(10) 0.0334(9) 0.0168(8) 0.0048(8) 0.0163(8)
C13 0.0520(14) 0.0536(14) 0.0669(15) 0.0132(11) 0.0110(11) 0.0387(12)
C14 0.0385(12) 0.0633(15) 0.0608(14) 0.0172(11) 0.0123(10) 0.0340(12)

loop_
_atom_type_symbol
_atom_type_description
_atom_type_scat_dispersion_real
_atom_type_scat_dispersion_imag
_atom_type_scat_source
C C 0.0033 0.0016 'International Tables Vol C Tables 4.2.6.8 and 6.1.1.4'
H H 0.0000 0.0000 'International Tables Vol C Tables 4.2.6.8 and 6.1.1.4'
N N 0.0061 0.0033 'International Tables Vol C Tables 4.2.6.8 and 6.1.1.4'
Cl Cl 0.1484 0.1585 'International Tables Vol C Tables 4.2.6.8 and 6.1.1.4'
Cd Cd -0.8075 1.2024 'International Tables Vol C Tables 4.2.6.8 and 6.1.1.4'

loop_
_geom_angle_atom_site_label_1
_geom_angle_atom_site_label_2
_geom_angle_atom_site_label_3
_geom_angle_site_symmetry_1
_geom_angle_site_symmetry_3
_geom_angle
_geom_angle_publ_flag
N1 Cd1 N1 2_755 . 180.00(7) no
N1 Cd1 N4 . 2_756 91.72(5) yes
N1 Cd1 N4 2_755 2_756 88.28(5) yes
N1 Cd1 N4 2_755 1_554 91.72(5) no
N1 Cd1 N4 . 1_554 88.28(5) no
N4 Cd1 N4 2_756 1_554 180.00(6) no
N1 Cd1 Cl1 2_755 . 92.07(4) yes
N1 Cd1 Cl1 . . 87.93(4) no
N4 Cd1 Cl1 2_756 . 93.20(4) yes
N4 Cd1 Cl1 1_554 . 86.80(4) no
N1 Cd1 Cl1 2_755 2_755 87.93(4) no
N1 Cd1 Cl1 . 2_755 92.07(4) no
N4 Cd1 Cl1 2_756 2_755 86.80(4) no
N4 Cd1 Cl1 1_554 2_755 93.20(4) no
Cl1 Cd1 Cl1 . 2_755 180.00(3) no
C1 N1 C2 . . 105.25(15) no
C1 N1 Cd1 . . 129.67(12) no
C2 N1 Cd1 . . 125.08(12) no
C1 N2 C3 . . 107.08(15) no
C1 N2 C4 . . 126.18(15) no
C3 N2 C4 . . 126.74(15) no
C12 N3 C13 . . 106.60(16) no
C12 N3 C11 . . 125.65(17) no
C13 N3 C11 . . 127.71(17) no
C12 N4 C14 . . 105.16(16) no
C12 N4 Cd1 . 1_556 122.77(13) no
C14 N4 Cd1 . 1_556 130.40(13) no
N1 C1 N2 . . 111.39(16) no
N1 C1 H1A . . 124.3 no
N2 C1 H1A . . 124.3 no
C3 C2 N1 . . 110.32(16) no
C3 C2 H2A . . 124.8 no
N1 C2 H2A . . 124.8 no
C2 C3 N2 . . 105.95(16) no
C2 C3 H3A . . 127.0 no
N2 C3 H3A . . 127.0 no
N2 C4 C5 . . 111.36(15) no
N2 C4 H4A . . 109.4 no
C5 C4 H4A . . 109.4 no
N2 C4 H4B . . 109.4 no
C5 C4 H4B . . 109.4 no
H4A C4 H4B . . 108.0 no
C6 C5 C10 . . 119.03(19) no
C6 C5 C4 . . 120.23(18) no
C10 C5 C4 . . 120.73(18) no
C7 C6 C5 . . 120.4(2) no
C7 C6 H6A . . 119.8 no
C5 C6 H6A . . 119.8 no
C6 C7 C8 . . 120.4(2) no
C6 C7 H7A . . 119.8 no
C8 C7 H7A . . 119.8 no
C7 C8 C9 . . 120.2(2) no
C7 C8 H8A . . 119.9 no
C9 C8 H8A . . 119.9 no
C8 C9 C10 . . 118.70(19) no
C8 C9 C11 . . 121.28(18) no
C10 C9 C11 . . 120.01(18) no
C5 C10 C9 . . 121.21(19) no
C5 C10 H10A . . 119.4 no
C9 C10 H10A . . 119.4 no
N3 C11 C9 . . 111.61(14) no
N3 C11 H11A . . 109.3 no
C9 C11 H11A . . 109.3 no
N3 C11 H11B . . 109.3 no
C9 C11 H11B . . 109.3 no
H11A C11 H11B . . 108.0 no
N4 C12 N3 . . 111.92(17) no
N4 C12 H12 . . 124.0 no
N3 C12 H12 . . 124.0 no
C14 C13 N3 . . 106.58(19) no
C14 C13 H13 . . 126.7 no
N3 C13 H13 . . 126.7 no
C13 C14 N4 . . 109.74(19) no
C13 C14 H14 . . 125.1 no
N4 C14 H14 . . 125.1 no

loop_
_geom_bond_atom_site_label_1
_geom_bond_atom_site_label_2
_geom_bond_site_symmetry_2
_geom_bond_distance
_geom_bond_publ_flag
Cd1 N1 2_755 2.3445(14) no
Cd1 N1 . 2.3445(14) yes
Cd1 N4 2_756 2.3686(15) yes
Cd1 N4 1_554 2.3686(15) no
Cd1 Cl1 . 2.6473(6) yes
Cd1 Cl1 2_755 2.6473(6) no
N1 C1 . 1.320(2) no
N1 C2 . 1.363(2) no
N2 C1 . 1.341(2) no
N2 C3 . 1.367(2) no
N2 C4 . 1.469(2) no
N3 C12 . 1.342(2) no
N3 C13 . 1.363(3) no
N3 C11 . 1.472(2) no
N4 C12 . 1.316(2) no
N4 C14 . 1.368(3) no
N4 Cd1 1_556 2.3686(15) no
C1 H1A . 0.9500 no
C2 C3 . 1.349(3) no
C2 H2A . 0.9500 no
C3 H3A . 0.9500 no
C4 C5 . 1.506(3) no
C4 H4A . 0.9900 no
C4 H4B . 0.9900 no
C5 C6 . 1.379(3) no
C5 C10 . 1.390(3) no
C6 C7 . 1.377(3) no
C6 H6A . 0.9500 no
C7 C8 . 1.385(3) no
C7 H7A . 0.9500 no
C8 C9 . 1.387(3) no
C8 H8A . 0.9500 no
C9 C10 . 1.390(3) no
C9 C11 . 1.505(3) no
C10 H10A . 0.9500 no
C11 H11A . 0.9900 no
C11 H11B . 0.9900 no
C12 H12 . 0.9500 no
C13 C14 . 1.352(3) no
C13 H13 . 0.9500 no
C14 H14 . 0.9500 no
